data_2006583
loop_
_publ_author_name
'Finnen, Daniel C.'
'Pinkerton, A. Alan'

_publ_section_title
;The Chelating Agent
 <i>N</i>,<i>N</i>,<i>N</i>',<i>N</i>'',<i>N</i>''',<i>N</i>'''-Triethylenetetraminehexacetic
 Acid (TTHA)
;
_journal_issue 10
_journal_name_full 'Acta Crystallographica Section C'
_journal_page_first 1455
_journal_page_last 1457
_journal_paper_doi 10.1107/S0108270197005969
_journal_volume 53
_journal_year 1997
_chemical_formula_sum 'C18 H30 N4 O12'
_chemical_formula_weight 494.46
_chemical_name_systematic ' ?'
_space_group_IT_number 2
_symmetry_cell_setting triclinic
_symmetry_space_group_name_Hall '-P 1'
_symmetry_space_group_name_H-M 'P -1'
_atom_type_scat_source Int_Tab_IV
_cell_angle_alpha 71.34(2)
_cell_angle_beta 74.77(2)
_cell_angle_gamma 79.26(2)
_cell_formula_units_Z 2
_cell_length_a 8.528(2)
_cell_length_b 11.565(2)
_cell_length_c 11.993(3)
_cell_measurement_reflns_used 25
_cell_measurement_temperature 173
_cell_measurement_theta_max 12
_cell_measurement_theta_min 7
_cell_volume 1074.5(4)
_computing_cell_refinement 'CAD4 Operations Manual'
_computing_data_collection 'CAD4 Operations Manual (Enraf-Nonius, 1977)'
_computing_data_reduction 'PROCESS in MolEN (Fair, 1990)'
_computing_molecular_graphics 'ORTEPII (Johnson, 1976)'
_computing_publication_material 'CIF VAX in MolEN'
_computing_structure_refinement 'LSFM in MolEN'
_computing_structure_solution 'direct methods (MULTAN80; Main et al., 1980)'
_diffrn_ambient_temperature 173
_diffrn_measurement_device Enraf_Nonius_CAD4
_diffrn_measurement_method \q/2\q
_diffrn_radiation_type 'Mo K\a'
_diffrn_radiation_wavelength 0.71073
_diffrn_reflns_av_R_equivalents 0.027
_diffrn_reflns_limit_h_max 10
_diffrn_reflns_limit_h_min 0
_diffrn_reflns_limit_k_max 14
_diffrn_reflns_limit_k_min -13
_diffrn_reflns_limit_l_max 14
_diffrn_reflns_limit_l_min -14
_diffrn_reflns_number 4480
_diffrn_reflns_theta_max 25.98
_diffrn_reflns_theta_min 1.84
_diffrn_standards_decay_% 0.48
_diffrn_standards_interval_time 50
_diffrn_standards_number 3
_exptl_absorpt_coefficient_mu 0.121
_exptl_absorpt_correction_T_max 0.9985
_exptl_absorpt_correction_T_min 0.9788
_exptl_absorpt_correction_type \y_scans_(North,_Phillips_&_Mathews,_1968)
_exptl_crystal_colour Colorless
_exptl_crystal_density_diffrn 1.53
_exptl_crystal_description Plate
_exptl_crystal_F_000 524
_exptl_crystal_size_max 0.32
_exptl_crystal_size_mid 0.14
_exptl_crystal_size_min 0.07
_refine_diff_density_max 0.27
_refine_diff_density_min -0.17
_refine_ls_abs_structure_details
;
?
;
_refine_ls_extinction_method none
_refine_ls_goodness_of_fit_obs 1.390
_refine_ls_hydrogen_treatment H_atoms_refined_U=1.3_x_U_bonding_atom
_refine_ls_matrix_type full
_refine_ls_number_parameters 397
_refine_ls_number_reflns 2683
_refine_ls_number_restraints 30
_refine_ls_R_factor_all 0.105
_refine_ls_R_factor_obs .043
_refine_ls_shift/esd_max 0.019
_refine_ls_structure_factor_coef F
_refine_ls_weighting_details 'w = 4Fo^2^/[\s^2^(Fo^2^) + 0.0009Fo^4^]'
_refine_ls_weighting_scheme calc
_refine_ls_wR_factor_obs .049
_reflns_number_observed 2683
_reflns_number_total 4182
_reflns_observed_criterion >2.0\s(I)
_cod_data_source_file fr1042.cif
_cod_data_source_block ttha
_cod_depositor_comments
;
The following automatic conversions were performed:

'_refine_ls_weighting_scheme' value '4Fo^2^/[\s^2^(Fo^2^) +
0.0009Fo^4^]' was changed to 'calc'. New tag
'_refine_ls_weighting_details' was created. The value of the new tag
was set to 'w = 4Fo^2^/[\s^2^(Fo^2^) + 0.0009Fo^4^]'.

Automatic conversion script
Id: cif_fix_values 3143 2015-03-26 13:38:13Z robertas 
;
_cod_original_cell_volume 1074.5(5)
_cod_original_sg_symbol_H-M 'P -1                            '
_cod_database_code 2006583

loop_
_symmetry_equiv_pos_as_xyz
x,y,z
-x,-y,-z

loop_
_atom_site_aniso_label
_atom_site_aniso_U_11
_atom_site_aniso_U_22
_atom_site_aniso_U_33
_atom_site_aniso_U_12
_atom_site_aniso_U_13
_atom_site_aniso_U_23
O1 .0184(8) .0239(8) .0292(9) .0003(7) -.0037(7) -.0138(6)
O2 .0201(8) .0227(8) .0242(8) -.0072(6) -.0002(7) -.0103(6)
O3 .0370(10) .0205(9) .0220(8) .0041(8) -.0150(7) -.0031(7)
O4 .0780(10) .0162(9) .0310(10) -.0020(10) -.0080(10) -.0029(8)
O5 .0198(8) .0320(10) .0253(9) -.0064(7) -.0118(7) .0061(8)
O6 .0215(8) .0289(9) .0211(9) -.0059(7) -.0073(7) .0055(7)
O7 .0236(8) .0252(9) .0248(9) -.0015(7) -.0116(7) .0008(7)
O8 .0248(9) .0450(10) .0340(10) -.0136(8) -.0133(8) .0220(10)
O9 .0351(9) .0185(8) .0213(8) -.0013(7) -.0133(7) .0005(7)
O10 .0560(10) .0285(9) .0221(9) .0045(9) -.0131(8) -.0116(7)
O11 .0166(8) .0289(8) .0334(9) .0006(7) -.0027(7) -.0179(7)
O12 .0191(8) .0339(9) .0357(9) -.0048(7) -.0043(7) -.0186(7)
N1 .0132(9) .0149(9) .0155(9) -.0015(7) -.0047(7) -.0029(7)
N2 .0163(9) .0135(9) .0126(9) -.0019(7) -.0020(7) -.0003(7)
N3 .0179(9) .0139(9) .0154(9) -.0033(7) -.0058(7) .0007(7)
N4 .0143(9) .0162(9) .0163(9) -.0022(7) -.0032(7) -.0027(7)
C1 .0170(10) .0180(10) .0140(10) .0004(9) -.0066(8) -.0035(9)
C2 .0160(10) .0180(10) .0170(10) -.0003(9) -.0044(9) -.0034(9)
C3 .0180(10) .0190(10) .0210(10) -.0020(10) .0000(10) -.0020(10)
C4 .0240(10) .0140(10) .0200(10) -.0028(9) -.0040(10) -.0041(9)
C5 .0210(10) .0180(10) .0170(10) -.0021(9) -.0066(9) -.0039(9)
C6 .0160(10) .0180(10) .0190(10) -.0004(9) -.0053(9) -.0041(9)
C7 .0200(10) .0200(10) .0250(10) -.0030(10) -.0105(9) -.0020(10)
C8 .0160(10) .0170(10) .0200(10) -.0017(9) -.0042(9) -.0010(10)
C9 .0150(10) .0200(10) .0200(10) -.0013(9) -.0041(9) -.0038(9)
C10 .0180(10) .0130(10) .0160(10) -.0020(9) -.0022(9) -.0041(8)
C11 .0170(10) .0180(10) .0170(10) .0012(9) -.0067(9) -.0010(9)
C12 .0140(10) .0170(10) .0230(10) .0011(9) -.0057(9) -.0063(9)
C13 .0230(10) .0140(10) .0140(10) -.0018(9) -.0078(9) -.0015(8)
C14 .0240(10) .0150(10) .0140(10) -.0030(9) -.0060(9) -.0033(8)
C15 .0180(10) .0130(10) .0190(10) -.0019(9) -.0026(9) -.0003(9)
C16 .0190(10) .0150(10) .0160(10) -.0018(9) -.0039(9) -.0006(9)
C17 .0220(10) .0170(10) .0120(10) -.0044(9) -.0031(9) .0001(9)
C18 .0210(10) .0180(10) .0180(10) -.0040(9) -.0082(9) -.0009(9)

loop_
_atom_site_label
_atom_site_fract_x
_atom_site_fract_y
_atom_site_fract_z
_atom_site_U_iso_or_equiv
_atom_site_thermal_displace_type
_atom_site_calc_flag
O1 1.0188(2) .56240(10) -.1969(2) .0230(5) Uani ?
O2 .7632(2) .58740(10) -.09170(10) .0217(5) Uani ?
O3 .8144(2) .9657(2) -.2804(2) .0267(5) Uani ?
O4 .7725(3) 1.1231(2) -.2045(2) .0440(7) Uani ?
O5 .2340(2) .8027(2) -.0487(2) .0273(5) Uani ?
O6 .4990(2) .8190(2) -.0806(2) .0260(5) Uani ?
O7 .7968(2) .1407(2) .5286(2) .0254(5) Uani ?
O8 .5251(2) .1464(2) .5788(2) .0401(7) Uani ?
O9 .2408(2) -.0806(2) .7365(2) .0253(5) Uani ?
O10 .2010(3) .1033(2) .7693(2) .0348(6) Uani ?
O11 -.0495(2) .4268(2) .7016(2) .0251(5) Uani ?
O12 .2184(2) .4066(2) .6218(2) .0275(5) Uani ?
N1 .8102(2) .7961(2) -.0520(2) .0146(5) Uani ?
N2 .5474(2) .6298(2) .1109(2) .0152(6) Uani ?
N3 .4860(2) .3442(2) .3838(2) .0163(6) Uani ?
N4 .1997(2) .2248(2) .5315(2) .0160(6) Uani ?
C1 .9041(3) .6184(2) -.1369(2) .0164(7) Uani ?
C2 .9482(3) .7346(2) -.1260(2) .0174(7) Uani ?
C3 .7999(3) 1.0128(2) -.1967(2) .0216(7) Uani ?
C4 .8243(3) .9292(2) -.0737(2) .0197(7) Uani ?
C5 .3718(3) .7729(2) -.0209(2) .0185(7) Uani ?
C6 .3750(3) .6691(2) .0950(2) .0181(7) Uani ?
C7 .6491(3) .1876(2) .5141(2) .0217(7) Uani ?
C8 .6495(3) .2992(2) .4047(2) .0188(7) Uani ?
C9 .2171(3) .0391(2) .7048(2) .0190(7) Uani ?
C10 .2071(3) .0884(2) .5739(2) .0162(7) Uani ?
C11 .0818(3) .3807(2) .6387(2) .0182(7) Uani ?
C12 .0439(3) .2867(2) .5900(2) .0179(7) Uani ?
C13 .7935(3) .7286(2) .0807(2) .0169(7) Uani ?
C14 .6173(3) .7206(2) .1461(2) .0172(7) Uani ?
C15 .5741(3) .4999(2) .1888(2) .0181(7) Uani ?
C16 .4676(3) .4742(2) .3161(2) .0173(7) Uani ?
C17 .4146(3) .2644(2) .3421(2) .0181(7) Uani ?
C18 .2326(3) .2697(2) .3957(2) .0188(7) Uani ?
H1 1.037(3) .718(2) -.092(2) .0262 Uiso ?
H2 .975(3) .792(2) -.204(2) .0262 Uiso ?
H3 .935(3) .927(2) -.060(2) .0294 Uiso ?
H4 .745(3) .951(2) -.012(2) .0294 Uiso ?
H5 .315(3) .700(2) .160(2) .0268 Uiso ?
H6 .340(3) .600(2) .086(2) .0268 Uiso ?
H7 .688(3) .359(2) .420(2) .0280 Uiso ?
H8 .722(3) .274(2) .339(2) .0280 Uiso ?
H9 .302(3) .057(2) .527(2) .0241 Uiso ?
H10 .105(3) .069(2) .564(2) .0241 Uiso ?
H11 -.015(3) .222(2) .659(2) .0270 Uiso ?
H12 -.024(3) .329(2) .532(2) .0270 Uiso ?
H13 .844(3) .647(2) .087(2) .0251 Uiso ?
H14 .847(3) .777(2) .112(2) .0251 Uiso ?
H15 .553(3) .802(2) .125(2) .0258 Uiso ?
H16 .605(3) .691(2) .241(2) .0258 Uiso ?
H17 .550(3) .445(2) .147(2) .0272 Uiso ?
H18 .688(3) .488(2) .189(2) .0272 Uiso ?
H19 .492(3) .524(2) .361(2) .0257 Uiso ?
H20 .355(3) .497(2) .312(2) .0257 Uiso ?
H21 .465(3) .178(2) .369(2) .0271 Uiso ?
H22 .429(3) .290(2) .251(2) .0271 Uiso ?
H23 .182(3) .216(2) .371(2) .0281 Uiso ?
H24 .184(3) .356(2) .374(2) .0281 Uiso ?
H25 .786(3) .074(2) .620(2) .0379 Uiso ?
H26 .250(3) -.113(2) .827(2) .0377 Uiso ?
H27 -.020(3) .485(2) .745(2) .0373 Uiso ?
H28 .720(3) .796(2) -.072(2) .0217 Uiso ?
H29 .607(3) .628(2) .043(2) .0228 Uiso ?
H30 .277(3) .240(2) .555(2) .0239 Uiso ?

loop_
_geom_angle_atom_site_label_1
_geom_angle_atom_site_label_2
_geom_angle_atom_site_label_3
_geom_angle
_geom_angle_publ_flag
C9 O9 H26 109(2) ?
C2 N1 C4 113.4(2) n
C2 N1 C13 110.6(2) n
C2 N1 H28 110(2) ?
C4 N1 C13 110.2(2) n
C4 N1 H28 105.0(10) ?
C13 N1 H28 108.0(10) ?
C6 N2 C14 113.7(2) n
C6 N2 C15 113.8(2) n
C6 N2 H29 108(2) ?
C14 N2 C15 112.9(2) n
C14 N2 H29 104(2) ?
C15 N2 H29 104.0(10) ?
C8 N3 C16 113.6(2) n
C8 N3 C17 114.8(2) n
C16 N3 C17 114.3(2) n
C10 N4 C12 112.7(2) n
C10 N4 C18 110.5(2) n
C10 N4 H30 104.0(10) ?
C12 N4 C18 112.7(2) n
C12 N4 H30 107(2) ?
C18 N4 H30 109.0(10) ?
O1 C1 O2 125.7(3) n
O1 C1 C2 113.8(2) n
O2 C1 C2 120.4(2) n
N1 C2 C1 112.0(2) n
N1 C2 H1 108(2) ?
N1 C2 H2 107.0(10) ?
C1 C2 H1 111(2) ?
C1 C2 H2 110(2) ?
H1 C2 H2 108(2) ?
O3 C3 O4 126.1(2) n
O3 C3 C4 118.8(2) n
O4 C3 C4 115.0(3) n
N1 C4 C3 115.1(2) n
N1 C4 H3 103.0(10) ?
N1 C4 H4 104.0(10) ?
C3 C4 H3 113.0(10) ?
C3 C4 H4 111.0(10) ?
H3 C4 H4 110(2) ?
O5 C5 O6 125.6(2) n
O5 C5 C6 114.5(2) n
O6 C5 C6 120.0(2) n
N2 C6 C5 110.1(2) n
N2 C6 H5 108(2) ?
N2 C6 H6 105.0(10) ?
C5 C6 H5 107.0(10) ?
C5 C6 H6 108.0(10) ?
H5 C6 H6 118(2) ?
O7 C7 O8 124.4(2) n
O7 C7 C8 112.4(2) n
O8 C7 C8 123.2(2) n
N3 C8 C7 111.8(2) n
N3 C8 H7 108.0(10) ?
N3 C8 H8 113(2) ?
C7 C8 H7 107.0(10) ?
C7 C8 H8 106.0(10) ?
H7 C8 H8 111(2) ?
O9 C9 O10 126.1(2) n
O9 C9 C10 110.5(2) n
O10 C9 C10 123.4(2) n
N4 C10 C9 111.5(2) n
N4 C10 H9 108.0(10) ?
N4 C10 H10 105.0(10) ?
C9 C10 H9 109.0(10) ?
C9 C10 H10 109.0(10) ?
H9 C10 H10 114(2) ?
O11 C11 O12 125.6(3) n
O11 C11 C12 111.5(2) n
O12 C11 C12 122.9(2) n
N4 C12 C11 109.8(2) n
N4 C12 H11 108.0(10) ?
N4 C12 H12 111.0(10) ?
C11 C12 H11 109(2) ?
C11 C12 H12 108(2) ?
H11 C12 H12 111(2) ?
N1 C13 C14 112.1(2) n
N1 C13 H13 108.0(10) ?
N1 C13 H14 105.0(10) ?
C14 C13 H13 107.0(10) ?
C14 C13 H14 111.0(10) ?
H13 C13 H14 115(2) ?
N2 C14 C13 109.4(2) n
N2 C14 H15 109(2) ?
N2 C14 H16 108.0(10) ?
C13 C14 H15 110.0(10) ?
C13 C14 H16 112.0(10) ?
H15 C14 H16 108(2) ?
N2 C15 C16 114.6(2) n
N2 C15 H17 107.0(10) ?
N2 C15 H18 104.0(10) ?
C16 C15 H17 109.0(10) ?
C16 C15 H18 112.0(10) ?
H17 C15 H18 110(2) ?
N3 C16 C15 112.3(2) n
N3 C16 H19 109.0(10) ?
N3 C16 H20 108.0(10) ?
C15 C16 H19 111.0(10) ?
C15 C16 H20 110.0(10) ?
H19 C16 H20 106(2) ?
N3 C17 C18 109.2(2) n
N3 C17 H21 110(2) ?
N3 C17 H22 113(2) ?
C18 C17 H21 109.0(10) ?
C18 C17 H22 107.0(10) ?
H21 C17 H22 109(2) ?
N4 C18 C17 110.8(2) n
N4 C18 H23 106.0(10) ?
N4 C18 H24 107.0(10) ?
C17 C18 H23 111.0(10) ?
C17 C18 H24 109.0(10) ?
H23 C18 H24 113(2) ?

loop_
_geom_bond_atom_site_label_1
_geom_bond_atom_site_label_2
_geom_bond_distance
_geom_bond_publ_flag
O1 C1 1.260(3) y
O2 C1 1.249(3) y
O3 C3 1.256(4) y
O4 C3 1.231(3) y
O5 C5 1.262(3) y
O6 C5 1.240(3) y
O7 C7 1.309(3) y
O8 C7 1.211(3) y
O9 C9 1.304(3) y
O9 H26 1.05(3) ?
O10 C9 1.201(4) y
O11 C11 1.303(3) y
O12 C11 1.207(3) y
N1 C2 1.490(3) y
N1 C4 1.499(3) y
N1 C13 1.513(3) y
N1 H28 .87(3) ?
N2 C6 1.499(3) y
N2 C14 1.512(4) y
N2 C15 1.506(3) y
N2 H29 .85(2) ?
N3 C8 1.452(3) y
N3 C16 1.464(3) y
N3 C17 1.462(4) y
N4 C10 1.489(3) y
N4 C12 1.500(3) y
N4 C18 1.508(3) y
N4 H30 .85(3) ?
C1 C2 1.514(4) n
C2 H1 .92(3) ?
C2 H2 .96(2) ?
C3 C4 1.526(3) n
C4 H3 1.00(3) ?
C4 H4 .93(2) ?
C5 C6 1.521(3) n
C6 H5 .95(3) ?
C6 H6 .94(3) ?
C7 C8 1.517(3) n
C8 H7 .90(3) ?
C8 H8 .96(2) ?
C9 C10 1.509(4) n
C10 H9 .94(2) ?
C10 H10 .98(3) ?
C11 C12 1.504(4) n
C12 H11 1.01(2) ?
C12 H12 .97(3) ?
C13 C14 1.506(3) n
C13 H13 .95(2) ?
C13 H14 .99(3) ?
C14 H15 .99(2) ?
C14 H16 1.06(2) ?
C15 C16 1.525(3) n
C15 H17 1.01(3) ?
C15 H18 .96(2) ?
C16 H19 .99(3) ?
C16 H20 .96(2) ?
C17 C18 1.513(3) n
C17 H21 1.00(2) ?
C17 H22 1.02(2) ?
C18 H23 .97(3) ?
C18 H24 .99(2) ?
